data_7051788
loop_
_publ_author_name
'Strasser, Christoph E.'
'Gabrielli, William F.'
'Esterhuysen, Catharine'
'Schuster, Oliver B.'
'Nogai, Stefan D.'
'Cronje, Stephanie'
'Raubenheimer, Helgard G.'

_publ_section_title
;
 Preparation of tris(azolyl)phosphine gold(i) complexes: digold(i)
 coordination and variation in solid state intermolecular interactions
;
_journal_issue 1
_journal_name_full 'New Journal of Chemistry'
_journal_page_first 138
_journal_paper_doi 10.1039/b709896k
_journal_volume 32
_journal_year 2008
_chemical_absolute_configuration ad
_chemical_formula_moiety 'C12 H12 Au Cl N3 P S3, C4 H8 O'
_chemical_formula_sum 'C16 H20 Au Cl N3 O P S3'
_chemical_formula_weight 629.94
_chemical_name_common
;tris(4-methylthiazol-2-yl)phosphanegold(I) chloride
tetrahydrofuran solvate
;
_chemical_name_systematic
;chlorido[tris(4-methylthiazol-2-yl)phosphane]gold(I)
tetrahydrofuran solvate
;
_space_group_IT_number 19
_symmetry_cell_setting orthorhombic
_symmetry_Int_Tables_number 19
_symmetry_space_group_name_Hall 'P 2ac 2ab'
_symmetry_space_group_name_H-M 'P 21 21 21'
_atom_sites_solution_hydrogens geom
_atom_sites_solution_primary direct
_atom_sites_solution_secondary difmap
_audit_creation_method SHELXL-97
_cell_angle_alpha 90.00
_cell_angle_beta 90.00
_cell_angle_gamma 90.00
_cell_formula_units_Z 4
_cell_length_a 9.0405(9)
_cell_length_b 9.6531(10)
_cell_length_c 24.273(3)
_cell_measurement_reflns_used 6075
_cell_measurement_temperature 100(2)
_cell_measurement_theta_max 26.711
_cell_measurement_theta_min 2.271
_cell_volume 2118.3(4)
_computing_cell_refinement 'SAINT (Bruker, 2003)'
_computing_data_collection 'SMART (Bruker, 2002)'
_computing_data_reduction SAINT
_computing_molecular_graphics 'X-Seed (Barbour, 2001)'
_computing_publication_material X-Seed
_computing_structure_refinement 'SHELXL-97 (Sheldrick, 1997)'
_computing_structure_solution 'SHELXS (Sheldrick, 1990)'
_diffrn_ambient_temperature 100(2)
_diffrn_measured_fraction_theta_full 0.999
_diffrn_measured_fraction_theta_max 0.999
_diffrn_measurement_device_type 'Bruker APEX CCD area-detector'
_diffrn_measurement_method \w-scans
_diffrn_radiation_monochromator graphite
_diffrn_radiation_source 'fine-focus sealed tube'
_diffrn_radiation_type MoK\a
_diffrn_radiation_wavelength 0.71073
_diffrn_reflns_av_R_equivalents 0.0326
_diffrn_reflns_av_sigmaI/netI 0.0542
_diffrn_reflns_limit_h_max 7
_diffrn_reflns_limit_h_min -11
_diffrn_reflns_limit_k_max 10
_diffrn_reflns_limit_k_min -12
_diffrn_reflns_limit_l_max 30
_diffrn_reflns_limit_l_min -30
_diffrn_reflns_number 12563
_diffrn_reflns_theta_full 26.73
_diffrn_reflns_theta_max 26.73
_diffrn_reflns_theta_min 1.68
_diffrn_standards_number 0
_exptl_absorpt_coefficient_mu 7.454
_exptl_absorpt_correction_T_max 0.925
_exptl_absorpt_correction_T_min 0.655
_exptl_absorpt_correction_type multi-scan
_exptl_absorpt_process_details 'SADABS (Bruker, 2002)'
_exptl_crystal_colour colourless
_exptl_crystal_density_diffrn 1.975
_exptl_crystal_density_method 'not measured'
_exptl_crystal_description prism
_exptl_crystal_F_000 1216
_exptl_crystal_size_max 0.04
_exptl_crystal_size_mid 0.03
_exptl_crystal_size_min 0.01
_refine_diff_density_max 1.429
_refine_diff_density_min -0.499
_refine_diff_density_rms 0.124
_refine_ls_abs_structure_details 'Flack H D (1983), Acta Cryst. A39, 876-881; 1897 Friedel Pairs'
_refine_ls_abs_structure_Flack 0.015(5)
_refine_ls_extinction_method none
_refine_ls_goodness_of_fit_ref 0.906
_refine_ls_hydrogen_treatment constr
_refine_ls_matrix_type full
_refine_ls_number_parameters 238
_refine_ls_number_reflns 4472
_refine_ls_number_restraints 0
_refine_ls_restrained_S_all 0.906
_refine_ls_R_factor_all 0.0268
_refine_ls_R_factor_gt 0.0245
_refine_ls_shift/su_max 0.001
_refine_ls_shift/su_mean 0.000
_refine_ls_structure_factor_coef Fsqd
_refine_ls_weighting_details 'calc w=1/[\s^2^(Fo^2^)+(0.0000P)^2^+0.0000P] where P=(Fo^2^+2Fc^2^)/3'
_refine_ls_weighting_scheme calc
_refine_ls_wR_factor_gt 0.0489
_refine_ls_wR_factor_ref 0.0495
_reflns_number_gt 4210
_reflns_number_total 4472
_reflns_threshold_expression >2sigma(I)
_cod_data_source_file b709896k.txt
_cod_data_source_block compound2cTHF
_cod_database_code 7051788

loop_
_symmetry_equiv_pos_as_xyz
'x, y, z'
'-x+1/2, -y, z+1/2'
'x+1/2, -y+1/2, -z'
'-x, y+1/2, -z+1/2'

loop_
_atom_site_label
_atom_site_type_symbol
_atom_site_fract_x
_atom_site_fract_y
_atom_site_fract_z
_atom_site_U_iso_or_equiv
_atom_site_adp_type
_atom_site_occupancy
_atom_site_symmetry_multiplicity
_atom_site_calc_flag
_atom_site_refinement_flags
_atom_site_disorder_assembly
_atom_site_disorder_group
Au1 Au 0.62623(2) 0.225946(17) 0.097583(7) 0.01331(5) Uani 1 1 d . . .
Cl1 Cl 0.77529(14) 0.03668(12) 0.09590(6) 0.0232(3) Uani 1 1 d . . .
P1 P 0.48182(13) 0.41066(12) 0.10091(6) 0.0122(2) Uani 1 1 d . . .
S11 S 0.32186(15) 0.59806(15) 0.18691(5) 0.0249(3) Uani 1 1 d . . .
S21 S 0.59065(14) 0.71540(13) 0.08374(5) 0.0197(3) Uani 1 1 d . . .
S31 S 0.24357(13) 0.21594(14) 0.05473(5) 0.0162(2) Uani 1 1 d . . .
N11 N 0.5468(5) 0.4449(4) 0.20876(16) 0.0163(9) Uani 1 1 d . . .
N21 N 0.5720(5) 0.5338(4) 0.00715(15) 0.0142(9) Uani 1 1 d . . .
N31 N 0.1914(5) 0.4692(4) 0.07912(16) 0.0167(10) Uani 1 1 d . . .
C11 C 0.4575(5) 0.4804(5) 0.16925(18) 0.0135(10) Uani 1 1 d . . .
C12 C 0.3927(7) 0.6015(5) 0.25193(19) 0.0241(12) Uani 1 1 d . . .
H12 H 0.3551 0.6575 0.2809 0.029 Uiso 1 1 calc R . .
C13 C 0.5103(6) 0.5137(5) 0.2572(2) 0.0160(11) Uani 1 1 d . . .
C14 C 0.5954(6) 0.4841(5) 0.3084(2) 0.0254(13) Uani 1 1 d . . .
H14A H 0.6067 0.5697 0.3297 0.038 Uiso 1 1 calc R . .
H14B H 0.6932 0.4479 0.2987 0.038 Uiso 1 1 calc R . .
H14C H 0.5421 0.4154 0.3306 0.038 Uiso 1 1 calc R . .
C21 C 0.5454(5) 0.5533(5) 0.05887(19) 0.0123(10) Uani 1 1 d . . .
C22 C 0.6479(5) 0.7593(5) 0.01884(19) 0.0199(11) Uani 1 1 d . . .
H22 H 0.6878 0.8469 0.0091 0.024 Uiso 1 1 calc R . .
C23 C 0.6288(6) 0.6522(5) -0.01692(19) 0.0180(10) Uani 1 1 d . . .
C24 C 0.6684(6) 0.6508(5) -0.07698(19) 0.0242(13) Uani 1 1 d . . .
H24A H 0.6840 0.7460 -0.0898 0.036 Uiso 1 1 calc R . .
H24B H 0.5878 0.6084 -0.0981 0.036 Uiso 1 1 calc R . .
H24C H 0.7593 0.5971 -0.0823 0.036 Uiso 1 1 calc R . .
C31 C 0.2968(5) 0.3773(5) 0.07678(19) 0.0129(10) Uani 1 1 d . . .
C32 C 0.0667(5) 0.2756(5) 0.04894(18) 0.0160(10) Uani 1 1 d . . .
H32 H -0.0151 0.2212 0.0373 0.019 Uiso 1 1 calc R . .
C33 C 0.0588(6) 0.4119(5) 0.06331(19) 0.0156(11) Uani 1 1 d . . .
C34 C -0.0786(6) 0.4972(5) 0.0654(2) 0.0252(13) Uani 1 1 d . . .
H34A H -0.0947 0.5297 0.1032 0.038 Uiso 1 1 calc R . .
H34B H -0.1631 0.4409 0.0537 0.038 Uiso 1 1 calc R . .
H34C H -0.0681 0.5770 0.0408 0.038 Uiso 1 1 calc R . .
O1 O -0.0833(5) 0.3090(5) 0.26802(17) 0.0505(13) Uani 1 1 d . . .
C2 C 0.0469(6) 0.2781(7) 0.2983(2) 0.0371(14) Uani 1 1 d . . .
H2A H 0.0256 0.2066 0.3264 0.045 Uiso 1 1 calc R . .
H2B H 0.0830 0.3624 0.3173 0.045 Uiso 1 1 calc R . .
C3 C 0.1617(7) 0.2265(7) 0.2591(2) 0.0445(16) Uani 1 1 d . . .
H3A H 0.1950 0.1322 0.2692 0.053 Uiso 1 1 calc R . .
H3B H 0.2484 0.2892 0.2582 0.053 Uiso 1 1 calc R . .
C4 C 0.0803(7) 0.2261(7) 0.2036(2) 0.0501(18) Uani 1 1 d . . .
H4A H 0.0410 0.1329 0.1949 0.060 Uiso 1 1 calc R . .
H4B H 0.1464 0.2564 0.1734 0.060 Uiso 1 1 calc R . .
C5 C -0.0410(7) 0.3267(7) 0.2124(2) 0.0403(16) Uani 1 1 d . . .
H5A H -0.1249 0.3072 0.1874 0.048 Uiso 1 1 calc R . .
H5B H -0.0062 0.4225 0.2058 0.048 Uiso 1 1 calc R . .

loop_
_atom_site_aniso_label
_atom_site_aniso_U_11
_atom_site_aniso_U_22
_atom_site_aniso_U_33
_atom_site_aniso_U_23
_atom_site_aniso_U_13
_atom_site_aniso_U_12
Au1 0.01183(8) 0.01349(8) 0.01460(8) 0.00055(7) 0.00052(9) 0.00084(8)
Cl1 0.0202(6) 0.0163(6) 0.0331(7) -0.0006(6) 0.0004(7) 0.0042(5)
P1 0.0104(6) 0.0138(6) 0.0125(6) 0.0002(5) 0.0000(6) 0.0008(5)
S11 0.0255(8) 0.0324(8) 0.0169(7) -0.0038(5) -0.0023(6) 0.0148(6)
S21 0.0234(7) 0.0150(6) 0.0207(6) -0.0018(5) 0.0021(5) -0.0018(5)
S31 0.0137(6) 0.0166(6) 0.0182(6) -0.0027(5) 0.0023(5) -0.0020(6)
N11 0.017(2) 0.016(2) 0.015(2) 0.0018(17) 0.0009(19) -0.0022(18)
N21 0.014(2) 0.015(2) 0.014(2) 0.0003(16) 0.0000(17) -0.0013(17)
N31 0.017(2) 0.018(2) 0.016(2) -0.0004(17) -0.0032(18) -0.0010(18)
C11 0.012(3) 0.017(3) 0.011(2) -0.0004(18) 0.000(2) -0.001(2)
C12 0.029(3) 0.028(3) 0.016(3) 0.000(2) 0.002(3) 0.006(3)
C13 0.017(3) 0.015(3) 0.016(3) 0.000(2) -0.001(2) -0.004(2)
C14 0.023(3) 0.034(3) 0.019(3) 0.001(2) -0.002(2) 0.004(2)
C21 0.007(2) 0.014(2) 0.016(3) -0.0003(19) -0.002(2) -0.001(2)
C22 0.020(3) 0.018(3) 0.022(2) 0.0025(19) 0.002(2) 0.000(2)
C23 0.015(2) 0.024(3) 0.014(2) 0.0025(18) -0.001(3) 0.001(3)
C24 0.031(3) 0.022(3) 0.019(3) 0.004(2) 0.002(2) -0.008(2)
C31 0.014(3) 0.016(3) 0.009(2) 0.0032(18) 0.001(2) 0.002(2)
C32 0.011(2) 0.022(2) 0.015(2) -0.001(2) -0.0020(19) -0.002(2)
C33 0.015(3) 0.021(3) 0.011(3) 0.001(2) -0.003(2) -0.002(2)
C34 0.015(3) 0.022(3) 0.038(3) 0.001(2) -0.003(3) 0.002(2)
O1 0.030(3) 0.082(4) 0.040(3) 0.013(2) 0.006(2) 0.011(2)
C2 0.037(3) 0.048(4) 0.027(3) -0.006(3) -0.002(3) -0.001(3)
C3 0.033(4) 0.058(4) 0.042(4) -0.002(3) 0.002(3) 0.004(3)
C4 0.060(5) 0.069(5) 0.021(3) -0.001(3) 0.004(3) 0.009(4)
C5 0.035(4) 0.057(4) 0.029(3) 0.011(3) -0.005(3) -0.004(3)

loop_
_atom_type_symbol
_atom_type_description
_atom_type_scat_dispersion_real
_atom_type_scat_dispersion_imag
_atom_type_scat_source
C C 0.0033 0.0016 'International Tables Vol C Tables 4.2.6.8 and 6.1.1.4'
H H 0.0000 0.0000 'International Tables Vol C Tables 4.2.6.8 and 6.1.1.4'
N N 0.0061 0.0033 'International Tables Vol C Tables 4.2.6.8 and 6.1.1.4'
O O 0.0106 0.0060 'International Tables Vol C Tables 4.2.6.8 and 6.1.1.4'
P P 0.1023 0.0942 'International Tables Vol C Tables 4.2.6.8 and 6.1.1.4'
S S 0.1246 0.1234 'International Tables Vol C Tables 4.2.6.8 and 6.1.1.4'
Cl Cl 0.1484 0.1585 'International Tables Vol C Tables 4.2.6.8 and 6.1.1.4'
Au Au -2.0133 8.8022 'International Tables Vol C Tables 4.2.6.8 and 6.1.1.4'

loop_
_geom_angle_atom_site_label_1
_geom_angle_atom_site_label_2
_geom_angle_atom_site_label_3
_geom_angle
_geom_angle_site_symmetry_1
_geom_angle_site_symmetry_3
_geom_angle_publ_flag
Cl1 Au1 P1 178.92(6) . . ?
Au1 Cl1 S21 115.29(5) . 1_545 ?
C11 P1 Au1 114.01(16) . . ?
C21 P1 Au1 113.94(16) . . ?
C31 P1 Au1 113.09(16) . . ?
C11 P1 C21 105.9(2) . . ?
C11 P1 C31 104.6(2) . . ?
C21 P1 C31 104.3(2) . . ?
C12 S11 C11 88.6(2) . . ?
C22 S21 C21 88.5(2) . . ?
C32 S31 C31 89.0(2) . . ?
S11 C11 P1 124.1(3) . . ?
S21 C21 P1 124.6(3) . . ?
S31 C31 P1 121.6(3) . . ?
N11 C11 S11 115.6(3) . . ?
N21 C21 S21 115.3(4) . . ?
N31 C31 S31 115.3(4) . . ?
N11 C11 P1 120.3(4) . . ?
N21 C21 P1 119.8(4) . . ?
N31 C31 P1 122.9(4) . . ?
S11 C12 H12 124.2 . . ?
S21 C22 H22 124.4 . . ?
S31 C32 H32 124.6 . . ?
N11 C13 C14 119.5(5) . . ?
N21 C23 C24 119.5(4) . . ?
N31 C33 C34 119.6(4) . . ?
C11 N11 C13 110.5(4) . . ?
C21 N21 C23 111.1(4) . . ?
C31 N31 C33 110.5(4) . . ?
C13 C12 S11 111.6(4) . . ?
C23 C22 S21 111.1(4) . . ?
C33 C32 S31 110.8(4) . . ?
C12 C13 N11 113.7(4) . . ?
C22 C23 N21 113.9(4) . . ?
C32 C33 N31 114.5(4) . . ?
C22 C23 C24 126.6(5) . . ?
C23 C22 H22 124.4 . . ?
C23 C24 H24A 109.5 . . ?
C23 C24 H24B 109.5 . . ?
C23 C24 H24C 109.5 . . ?
H24A C24 H24B 109.5 . . ?
H24A C24 H24C 109.5 . . ?
H24B C24 H24C 109.5 . . ?
C33 C32 H32 124.6 . . ?
C32 C33 C34 125.9(5) . . ?
C33 C34 H34A 109.5 . . ?
C33 C34 H34B 109.5 . . ?
C33 C34 H34C 109.5 . . ?
H34A C34 H34B 109.5 . . ?
H34A C34 H34C 109.5 . . ?
H34B C34 H34C 109.5 . . ?
C12 C13 C14 126.8(5) . . ?
C13 C12 H12 124.2 . . ?
C13 C14 H14A 109.5 . . ?
C13 C14 H14B 109.5 . . ?
C13 C14 H14C 109.5 . . ?
H14A C14 H14B 109.5 . . ?
H14A C14 H14C 109.5 . . ?
H14B C14 H14C 109.5 . . ?
C2 O1 C5 107.1(4) . . ?
O1 C2 C3 108.5(5) . . ?
O1 C2 H2A 110.0 . . ?
O1 C2 H2B 110.0 . . ?
C3 C2 H2A 110.0 . . ?
C3 C2 H2B 110.0 . . ?
H2A C2 H2B 108.4 . . ?
C5 C4 C3 103.1(5) . . ?
C5 C4 H4A 111.1 . . ?
C5 C4 H4B 111.1 . . ?
C3 C4 H4A 111.1 . . ?
C3 C4 H4B 111.1 . . ?
H4B C4 H4A 109.1 . . ?
C2 C3 C4 103.1(5) . . ?
C2 C3 H3A 111.1 . . ?
C2 C3 H3B 111.1 . . ?
C4 C3 H3A 111.1 . . ?
C4 C3 H3B 111.1 . . ?
H3A C3 H3B 109.1 . . ?
O1 C5 C4 105.0(5) . . ?
O1 C5 H5A 110.7 . . ?
O1 C5 H5B 110.7 . . ?
C4 C5 H5A 110.7 . . ?
C4 C5 H5B 110.7 . . ?
H5B C5 H5A 108.8 . . ?

loop_
_geom_bond_atom_site_label_1
_geom_bond_atom_site_label_2
_geom_bond_distance
_geom_bond_site_symmetry_2
_geom_bond_publ_flag
Au1 Cl1 2.2706(12) . ?
Au1 P1 2.2114(12) . ?
Cl1 S21 3.5344(18) 1_545 ?
P1 C11 1.804(5) . ?
P1 C21 1.807(5) . ?
P1 C31 1.801(5) . ?
S11 C11 1.725(5) . ?
S11 C12 1.704(5) . ?
S21 C21 1.727(5) . ?
S21 C22 1.711(5) . ?
S31 C31 1.716(5) . ?
S31 C32 1.705(5) . ?
N11 C11 1.300(6) . ?
N11 C13 1.390(6) . ?
N21 C21 1.292(6) . ?
N21 C23 1.382(6) . ?
N31 C31 1.303(6) . ?
N31 C33 1.376(6) . ?
C12 C13 1.366(7) . ?
C12 H12 0.9500 . ?
C13 C14 1.490(7) . ?
C14 H14A 0.9800 . ?
C14 H14B 0.9800 . ?
C14 H14C 0.9800 . ?
C22 C23 1.361(6) . ?
C22 H22 0.9500 . ?
C23 C24 1.501(6) . ?
C24 H24A 0.9800 . ?
C24 H24B 0.9800 . ?
C24 H24C 0.9800 . ?
C32 C33 1.363(7) . ?
C32 H32 0.9500 . ?
C33 C34 1.491(7) . ?
C34 H34A 0.9800 . ?
C34 H34B 0.9800 . ?
C34 H34C 0.9800 . ?
O1 C2 1.419(7) . ?
C2 H2A 0.9900 . ?
C2 H2B 0.9900 . ?
O1 C5 1.413(7) . ?
C2 C3 1.493(8) . ?
C3 H3A 0.9900 . ?
C3 H3B 0.9900 . ?
C3 C4 1.535(8) . ?
C4 H4A 0.9900 . ?
C4 H4B 0.9900 . ?
C4 C5 1.480(8) . ?
C5 H5A 0.9900 . ?
C5 H5B 0.9900 . ?

loop_
_geom_torsion_atom_site_label_1
_geom_torsion_atom_site_label_2
_geom_torsion_atom_site_label_3
_geom_torsion_atom_site_label_4
_geom_torsion
_geom_torsion_site_symmetry_1
_geom_torsion_site_symmetry_2
_geom_torsion_site_symmetry_3
_geom_torsion_site_symmetry_4
_geom_torsion_publ_flag
Au1 P1 C11 S11 -165.2(2) . . . . ?
Au1 P1 C11 N11 16.2(4) . . . . ?
Au1 P1 C21 S21 -119.7(3) . . . . ?
Au1 P1 C21 N21 54.1(4) . . . . ?
Au1 P1 C31 S31 0.8(3) . . . . ?
Au1 P1 C31 N31 174.8(3) . . . . ?
S11 C11 N11 C13 -0.4(5) . . . . ?
S21 C21 N21 C23 -1.5(6) . . . . ?
S21 C22 C23 N21 -1.4(6) . . . . ?
S21 C22 C23 C24 -178.9(4) . . . . ?
S31 C31 N31 C33 0.6(5) . . . . ?
S31 C32 C33 N31 -0.3(5) . . . . ?
S31 C32 C33 C34 -177.5(4) . . . . ?
P1 C11 S11 C12 -177.7(3) . . . . ?
P1 C11 N11 C13 178.3(3) . . . . ?
P1 C21 N21 C23 -175.9(4) . . . . ?
P1 C31 N31 C33 -173.8(3) . . . . ?
N11 C11 S11 C12 1.0(4) . . . . ?
N11 C13 C12 S11 1.3(6) . . . . ?
C11 S11 C12 C13 -1.2(4) . . . . ?
C11 P1 C21 S21 6.4(4) . . . . ?
C11 P1 C21 N21 -179.8(4) . . . . ?
C11 P1 C31 S31 -123.9(3) . . . . ?
C11 P1 C31 N31 50.2(5) . . . . ?
C11 N11 C13 C12 -0.6(6) . . . . ?
C11 N11 C13 C14 177.7(4) . . . . ?
C14 C13 C12 S11 -176.9(4) . . . . ?
C21 S21 C22 C23 0.5(4) . . . . ?
C21 P1 C11 S11 68.7(4) . . . . ?
C21 P1 C31 S31 125.1(3) . . . . ?
C21 P1 C11 N11 -109.9(4) . . . . ?
C21 P1 C31 N31 -60.9(4) . . . . ?
C22 S21 C21 P1 174.7(3) . . . . ?
C22 S21 C21 N21 0.6(4) . . . . ?
C22 C23 N21 C21 1.9(7) . . . . ?
C24 C23 N21 C21 179.6(4) . . . . ?
C31 P1 C21 S21 116.5(3) . . . . ?
C31 P1 C21 N21 -69.7(4) . . . . ?
C32 S31 C31 P1 173.8(3) . . . . ?
C32 S31 C31 N31 -0.7(4) . . . . ?
C31 S31 C32 C33 0.5(4) . . . . ?
C31 N31 C33 C32 -0.2(6) . . . . ?
C31 N31 C33 C34 177.2(4) . . . . ?
C31 P1 C11 N11 140.2(4) . . . . ?
C31 P1 C11 S11 -41.2(4) . . . . ?
O1 C2 C3 C4 -2.1(7) . . . . ?
C2 O1 C5 C4 35.3(7) . . . . ?
C3 C4 C5 O1 -35.4(7) . . . . ?
C5 O1 C2 C3 -20.4(7) . . . . ?
C5 C4 C3 C2 22.4(7) . . . . ?
